data_4117292
loop_
_publ_author_name
'Nathan A. Siladke'
'Katie R. Meihaus'
'Joseph W. Ziller'
'Ming Fang'
'Filipp Furche'
'Jeffrey R. Long'
'William J. Evans'

_publ_section_title
;
 Synthesis, Structure, and Magnetism of an f Element Nitrosyl Complex,
 (C5Me4H)3UNO
;
_journal_name_full 'Journal of the American Chemical Society'
_journal_page_first 1243
_journal_page_last 1249
_journal_paper_doi 10.1021/ja2096128
_journal_volume 134
_journal_year 2012
_chemical_absolute_configuration ad
_chemical_formula_sum 'C27 H39 N O U'
_chemical_formula_weight 631.62
_chemical_name_systematic
; 
 ? 
;
_space_group_IT_number 198
_symmetry_cell_setting cubic
_symmetry_space_group_name_Hall 'P 2ac 2ab 3'
_symmetry_space_group_name_H-M 'P 21 3'
_atom_sites_solution_hydrogens geom
_atom_sites_solution_primary direct
_atom_sites_solution_secondary difmap
_audit_creation_method SHELXTL
_cell_angle_alpha 90.00
_cell_angle_beta 90.00
_cell_angle_gamma 90.00
_cell_formula_units_Z 4
_cell_length_a 13.4239(7)
_cell_length_b 13.4239(7)
_cell_length_c 13.4239(7)
_cell_measurement_reflns_used 8469
_cell_measurement_temperature 93(2)
_cell_measurement_theta_max 28.27
_cell_measurement_theta_min 2.63
_cell_volume 2419.0(2)
_computing_cell_refinement 'Bruker SAINT'
_computing_data_collection 'Bruker APEX2'
_computing_data_reduction 'Bruker SAINT'
_computing_molecular_graphics 'Bruker SHELXTL'
_computing_publication_material 'Bruker SHELXTL'
_computing_structure_refinement 'SHELXL-97 (Sheldrick, 2008)'
_computing_structure_solution 'SHELXS-97 (Sheldrick, 2008)'
_diffrn_ambient_temperature 93(2)
_diffrn_measured_fraction_theta_full 1.000
_diffrn_measured_fraction_theta_max 0.998
_diffrn_measurement_device_type 'Bruker APEX-II CCD'
_diffrn_measurement_method '\f and \w scans'
_diffrn_radiation_monochromator graphite
_diffrn_radiation_source 'fine-focus sealed tube'
_diffrn_radiation_type MoK\a
_diffrn_radiation_wavelength 0.71073
_diffrn_reflns_av_R_equivalents 0.0185
_diffrn_reflns_av_sigmaI/netI 0.0129
_diffrn_reflns_limit_h_max 17
_diffrn_reflns_limit_h_min -17
_diffrn_reflns_limit_k_max 17
_diffrn_reflns_limit_k_min -17
_diffrn_reflns_limit_l_max 17
_diffrn_reflns_limit_l_min -17
_diffrn_reflns_number 21558
_diffrn_reflns_theta_full 25.50
_diffrn_reflns_theta_max 28.27
_diffrn_reflns_theta_min 1.52
_exptl_absorpt_coefficient_mu 6.728
_exptl_absorpt_correction_T_max 0.3772
_exptl_absorpt_correction_T_min 0.3323
_exptl_absorpt_correction_type multi-scan
_exptl_absorpt_process_details 'Bruker SADABS'
_exptl_crystal_colour brown
_exptl_crystal_density_diffrn 1.734
_exptl_crystal_density_meas ?
_exptl_crystal_description irregular
_exptl_crystal_F_000 1232
_exptl_crystal_size_max 0.21
_exptl_crystal_size_mid 0.19
_exptl_crystal_size_min 0.18
_refine_diff_density_max 0.395
_refine_diff_density_min -0.406
_refine_diff_density_rms 0.046
_refine_ls_abs_structure_details 'Flack H D (1983), Acta Cryst. A39, 876-881'
_refine_ls_abs_structure_Flack 0.034(11)
_refine_ls_extinction_method none
_refine_ls_goodness_of_fit_ref 1.098
_refine_ls_hydrogen_treatment constr
_refine_ls_matrix_type full
_refine_ls_number_parameters 96
_refine_ls_number_reflns 1993
_refine_ls_number_restraints 0
_refine_ls_restrained_S_all 1.098
_refine_ls_R_factor_all 0.0164
_refine_ls_R_factor_gt 0.0158
_refine_ls_shift/su_max 0.002
_refine_ls_shift/su_mean 0.000
_refine_ls_structure_factor_coef Fsqd
_refine_ls_weighting_details 'calc w=1/[\s^2^(Fo^2^)+(0.0099P)^2^+2.1163P] where P=(Fo^2^+2Fc^2^)/3'
_refine_ls_weighting_scheme calc
_refine_ls_wR_factor_gt 0.0339
_refine_ls_wR_factor_ref 0.0342
_reflns_number_gt 1940
_reflns_number_total 1993
_reflns_threshold_expression >2sigma(I)
_cod_data_source_file ja2096128_si_002.cif
_cod_data_source_block nas35
_cod_depositor_comments
;
The following automatic conversions were performed:

'_exptl_crystal_density_meas' value 'none' was changed to '?' - the
value is perceived as not measured.

Automatic conversion script
Id: cif_fix_values 3008 2015-01-20 13:52:24Z robertas 
;
_cod_database_code 4117292

loop_
_symmetry_equiv_pos_as_xyz
'x, y, z'
'z, x, y'
'y, z, x'
'-y+1/2, -z, x+1/2'
'z+1/2, -x+1/2, -y'
'-y, z+1/2, -x+1/2'
'-z+1/2, -x, y+1/2'
'-z, x+1/2, -y+1/2'
'y+1/2, -z+1/2, -x'
'x+1/2, -y+1/2, -z'
'-x, y+1/2, -z+1/2'
'-x+1/2, -y, z+1/2'

loop_
_atom_site_label
_atom_site_type_symbol
_atom_site_fract_x
_atom_site_fract_y
_atom_site_fract_z
_atom_site_U_iso_or_equiv
_atom_site_adp_type
_atom_site_occupancy
_atom_site_symmetry_multiplicity
_atom_site_calc_flag
_atom_site_refinement_flags
U1 U 0.247157(5) 0.247157(5) 0.247157(5) 0.00982(4) Uani 1 3 d S
N1 N 0.33375(17) 0.33375(17) 0.33375(17) 0.0155(9) Uani 1 3 d S
O1 O 0.38668(15) 0.38668(15) 0.38668(15) 0.0194(8) Uani 1 3 d S
C1 C 0.3016(2) 0.1358(2) 0.4111(2) 0.0160(6) Uani 1 1 d .
C2 C 0.2034(2) 0.1667(2) 0.4355(2) 0.0160(7) Uani 1 1 d .
C3 C 0.1356(2) 0.1172(2) 0.3706(2) 0.0148(6) Uani 1 1 d .
C4 C 0.1925(2) 0.0587(2) 0.3036(2) 0.0155(6) Uani 1 1 d .
C5 C 0.2942(2) 0.0706(2) 0.3295(2) 0.0150(6) Uani 1 1 d .
H5A H 0.3487 0.0393 0.2969 0.018 Uiso 1 1 calc R
C6 C 0.3936(2) 0.1572(3) 0.4715(3) 0.0224(7) Uani 1 1 d .
H6A H 0.3871 0.1265 0.5374 0.034 Uiso 1 1 calc R
H6B H 0.4015 0.2294 0.4790 0.034 Uiso 1 1 calc R
H6C H 0.4520 0.1297 0.4375 0.034 Uiso 1 1 calc R
C7 C 0.1771(2) 0.2315(2) 0.5236(2) 0.0232(7) Uani 1 1 d .
H7A H 0.1789 0.1915 0.5846 0.035 Uiso 1 1 calc R
H7B H 0.1101 0.2590 0.5144 0.035 Uiso 1 1 calc R
H7C H 0.2253 0.2861 0.5288 0.035 Uiso 1 1 calc R
C8 C 0.0239(2) 0.1101(2) 0.3835(2) 0.0206(6) Uani 1 1 d .
H8A H -0.0092 0.1362 0.3240 0.031 Uiso 1 1 calc R
H8B H 0.0036 0.1492 0.4418 0.031 Uiso 1 1 calc R
H8C H 0.0049 0.0403 0.3933 0.031 Uiso 1 1 calc R
C9 C 0.1486(2) -0.0125(2) 0.2279(3) 0.0240(7) Uani 1 1 d .
H9A H 0.1866 -0.0748 0.2282 0.036 Uiso 1 1 calc R
H9B H 0.1519 0.0176 0.1614 0.036 Uiso 1 1 calc R
H9C H 0.0790 -0.0263 0.2449 0.036 Uiso 1 1 calc R

loop_
_atom_site_aniso_label
_atom_site_aniso_U_11
_atom_site_aniso_U_22
_atom_site_aniso_U_33
_atom_site_aniso_U_23
_atom_site_aniso_U_13
_atom_site_aniso_U_12
U1 0.00982(4) 0.00982(4) 0.00982(4) 0.00009(6) 0.00009(6) 0.00009(6)
N1 0.0155(9) 0.0155(9) 0.0155(9) -0.0015(9) -0.0015(9) -0.0015(9)
O1 0.0194(8) 0.0194(8) 0.0194(8) -0.0040(8) -0.0040(8) -0.0040(8)
C1 0.0184(15) 0.0164(16) 0.0132(14) 0.0059(12) -0.0026(12) -0.0012(12)
C2 0.0195(15) 0.0163(15) 0.0123(14) 0.0020(11) -0.0004(11) -0.0032(11)
C3 0.0173(14) 0.0134(14) 0.0136(14) 0.0029(11) 0.0012(11) -0.0024(10)
C4 0.0179(16) 0.0118(14) 0.0167(16) 0.0012(11) -0.0005(12) -0.0033(11)
C5 0.0165(15) 0.0114(13) 0.0171(15) 0.0048(12) 0.0010(11) 0.0014(11)
C6 0.0213(16) 0.0251(17) 0.0208(16) 0.0057(13) -0.0063(13) -0.0053(13)
C7 0.0317(17) 0.0227(16) 0.0152(13) -0.0009(13) 0.0023(12) 0.0000(14)
C8 0.0169(15) 0.0219(16) 0.0229(17) 0.0065(13) 0.0021(12) -0.0044(13)
C9 0.0254(15) 0.0186(14) 0.0280(17) -0.0030(13) 0.0001(14) -0.0050(12)

loop_
_atom_type_symbol
_atom_type_description
_atom_type_scat_dispersion_real
_atom_type_scat_dispersion_imag
_atom_type_scat_source
C C 0.0033 0.0016 'International Tables Vol C Tables 4.2.6.8 and 6.1.1.4'
H H 0.0000 0.0000 'International Tables Vol C Tables 4.2.6.8 and 6.1.1.4'
N N 0.0061 0.0033 'International Tables Vol C Tables 4.2.6.8 and 6.1.1.4'
O O 0.0106 0.0060 'International Tables Vol C Tables 4.2.6.8 and 6.1.1.4'
U U -9.6767 9.6646 'International Tables Vol C Tables 4.2.6.8 and 6.1.1.4'

loop_
_geom_angle_atom_site_label_1
_geom_angle_atom_site_label_2
_geom_angle_atom_site_label_3
_geom_angle
_geom_angle_site_symmetry_1
_geom_angle_site_symmetry_3
Cnt U1 N1 96.5 . .
Cnt U1 Cnt 118.8 . .
N1 U1 C5 97.82(6) . .
N1 U1 C5 97.82(6) . 3
C5 U1 C5 118.18(3) . 3
N1 U1 C5 97.82(7) . 2
C5 U1 C5 118.18(3) . 2
C5 U1 C5 118.18(3) 3 2
N1 U1 C4 121.86(7) . .
C5 U1 C4 30.24(9) . .
C5 U1 C4 94.51(9) 3 .
C5 U1 C4 124.76(9) 2 .
N1 U1 C4 121.86(7) . 3
C5 U1 C4 124.75(9) . 3
C5 U1 C4 30.24(9) 3 3
C5 U1 C4 94.51(9) 2 3
C4 U1 C4 94.71(9) . 3
N1 U1 C4 121.86(7) . 2
C5 U1 C4 94.51(9) . 2
C5 U1 C4 124.76(9) 3 2
C5 U1 C4 30.24(9) 2 2
C4 U1 C4 94.71(9) . 2
C4 U1 C4 94.71(9) 3 2
N1 U1 C1 72.51(6) . .
C5 U1 C1 29.86(9) . .
C5 U1 C1 105.60(10) 3 .
C5 U1 C1 136.13(9) 2 .
C4 U1 C1 49.47(9) . .
C4 U1 C1 127.43(9) 3 .
C4 U1 C1 121.19(10) 2 .
N1 U1 C1 72.51(6) . 2
C5 U1 C1 105.60(10) . 2
C5 U1 C1 136.13(9) 3 2
C5 U1 C1 29.86(9) 2 2
C4 U1 C1 127.43(9) . 2
C4 U1 C1 121.19(10) 3 2
C4 U1 C1 49.47(9) 2 2
C1 U1 C1 111.38(6) . 2
N1 U1 C1 72.51(6) . 3
C5 U1 C1 136.13(9) . 3
C5 U1 C1 29.86(9) 3 3
C5 U1 C1 105.60(10) 2 3
C4 U1 C1 121.19(10) . 3
C4 U1 C1 49.47(9) 3 3
C4 U1 C1 127.43(9) 2 3
C1 U1 C1 111.38(6) . 3
C1 U1 C1 111.38(6) 2 3
N1 U1 C2 79.81(6) . .
C5 U1 C2 48.79(9) . .
C5 U1 C2 76.28(9) 3 .
C5 U1 C2 165.53(9) 2 .
C4 U1 C2 48.77(9) . .
C4 U1 C2 98.86(10) 3 .
C4 U1 C2 141.73(10) 2 .
C1 U1 C2 29.53(9) . .
C1 U1 C2 139.09(9) 2 .
C1 U1 C2 87.41(9) 3 .
N1 U1 C2 79.81(6) . 3
C5 U1 C2 165.53(9) . 3
C5 U1 C2 48.79(9) 3 3
C5 U1 C2 76.28(9) 2 3
C4 U1 C2 141.73(10) . 3
C4 U1 C2 48.77(9) 3 3
C4 U1 C2 98.86(10) 2 3
C1 U1 C2 139.09(9) . 3
C1 U1 C2 87.41(9) 2 3
C1 U1 C2 29.53(9) 3 3
C2 U1 C2 116.94(4) . 3
N1 U1 C2 79.81(6) . 2
C5 U1 C2 76.28(9) . 2
C5 U1 C2 165.53(9) 3 2
C5 U1 C2 48.79(9) 2 2
C4 U1 C2 98.86(10) . 2
C4 U1 C2 141.73(10) 3 2
C4 U1 C2 48.77(9) 2 2
C1 U1 C2 87.41(9) . 2
C1 U1 C2 29.53(9) 2 2
C1 U1 C2 139.09(9) 3 2
C2 U1 C2 116.94(4) . 2
C2 U1 C2 116.94(4) 3 2
N1 U1 C3 108.83(5) . 2
C5 U1 C3 69.54(9) . 2
C5 U1 C3 151.24(8) 3 2
C5 U1 C3 48.80(9) 2 2
C4 U1 C3 80.75(8) . 2
C4 U1 C3 121.40(9) 3 2
C4 U1 C3 29.39(8) 2 2
C1 U1 C3 92.86(9) . 2
C1 U1 C3 48.69(8) 2 2
C1 U1 C3 154.33(9) 3 2
C2 U1 C3 118.23(9) . 2
C2 U1 C3 124.82(9) 3 2
C2 U1 C3 29.22(8) 2 2
N1 U1 C3 108.83(5) . 3
C5 U1 C3 151.24(8) . 3
C5 U1 C3 48.80(9) 3 3
C5 U1 C3 69.54(9) 2 3
C4 U1 C3 121.40(9) . 3
C4 U1 C3 29.39(8) 3 3
C4 U1 C3 80.75(8) 2 3
C1 U1 C3 154.33(9) . 3
C1 U1 C3 92.86(9) 2 3
C1 U1 C3 48.69(8) 3 3
C2 U1 C3 124.82(9) . 3
C2 U1 C3 29.22(8) 3 3
C2 U1 C3 118.23(9) 2 3
C3 U1 C3 110.10(5) 2 3
N1 U1 C3 108.83(5) . .
C5 U1 C3 48.80(9) . .
C5 U1 C3 69.54(9) 3 .
C5 U1 C3 151.24(8) 2 .
C4 U1 C3 29.39(8) . .
C4 U1 C3 80.75(8) 3 .
C4 U1 C3 121.40(9) 2 .
C1 U1 C3 48.69(8) . .
C1 U1 C3 154.33(9) 2 .
C1 U1 C3 92.86(9) 3 .
C2 U1 C3 29.22(8) . .
C2 U1 C3 118.23(9) 3 .
C2 U1 C3 124.82(9) 2 .
C3 U1 C3 110.10(5) 2 .
C3 U1 C3 110.10(5) 3 .
O1 N1 U1 180.0(4) . .
C5 C1 C2 107.2(3) . .
C5 C1 C6 126.6(3) . .
C2 C1 C6 125.5(3) . .
C5 C1 U1 72.39(16) . .
C2 C1 U1 77.28(18) . .
C6 C1 U1 122.9(2) . .
C1 C2 C3 108.3(3) . .
C1 C2 C7 124.5(3) . .
C3 C2 C7 126.8(3) . .
C1 C2 U1 73.19(18) . .
C3 C2 U1 76.24(16) . .
C7 C2 U1 122.1(2) . .
C4 C3 C2 107.7(3) . .
C4 C3 C8 124.9(3) . .
C2 C3 C8 126.3(3) . .
C4 C3 U1 71.67(16) . .
C2 C3 U1 74.53(16) . .
C8 C3 U1 129.04(19) . .
C3 C4 C5 107.5(3) . .
C3 C4 C9 124.5(3) . .
C5 C4 C9 127.6(3) . .
C3 C4 U1 78.94(17) . .
C5 C4 U1 72.94(18) . .
C9 C4 U1 120.1(2) . .
C1 C5 C4 109.2(3) . .
C1 C5 U1 77.75(17) . .
C4 C5 U1 76.82(18) . .

loop_
_geom_bond_atom_site_label_1
_geom_bond_atom_site_label_2
_geom_bond_distance
U1 Cnt 2.491
U1 N1 2.013(4)
U1 C5 2.691(3)
U1 C4 2.741(3)
U1 C1 2.759(3)
U1 C2 2.812(3)
U1 C3 2.834(3)
N1 O1 1.231(5)
C1 C5 1.406(4)
C1 C2 1.421(4)
C1 C6 1.505(4)
C2 C3 1.424(4)
C2 C7 1.509(4)
C3 C4 1.417(4)
C3 C8 1.513(4)
C4 C5 1.417(4)
C4 C9 1.515(4)
